data_7709597
loop_
_publ_author_name
'Kovalenko, Anton'
'Tcelykh, Lyubov O.'
'Koshelev, Daniil'
'Vashchenko, Andrey A.'
'Tsymbarenko, Dmitry M.'
'Goloveshkin, Alexander S.'
'Aleksandrov, Aleksey'
'Burlov, Anatolii'
'Utochnikova, Valentina V.'

_publ_section_title
;
 Record efficiency of 1000 nm electroluminescence from a
 solution-processable host-free OLED
;
_journal_name_full 'Dalton Transactions'
_journal_paper_doi 10.1039/D1DT04033B
_journal_year 2022
_chemical_formula_moiety 'C50 H50 K N6 O8 S2 Yb'
_chemical_formula_sum 'C50 H50 K N6 O8 S2 Yb'
_chemical_formula_weight 1139.22
_space_group_crystal_system monoclinic
_space_group_IT_number 14
_space_group_name_Hall '-P 2yn'
_space_group_name_H-M_alt 'P 1 21/n 1'
_atom_sites_solution_hydrogens geom
_atom_sites_solution_primary direct
_audit_creation_date 2021-05-13
_audit_creation_method
;
Olex2 1.3
(compiled 2020.11.12 svn.r5f609507 for OlexSys, GUI svn.r6272)
;
_audit_update_record
;
2021-05-13 deposited with the CCDC.	2022-02-07 downloaded from the CCDC.
;
_cell_angle_alpha 90
_cell_angle_beta 94.562(2)
_cell_angle_gamma 90
_cell_formula_units_Z 4
_cell_length_a 15.3880(7)
_cell_length_b 17.1596(8)
_cell_length_c 18.1761(9)
_cell_measurement_reflns_used 9040
_cell_measurement_temperature 120
_cell_measurement_theta_max 27.94
_cell_measurement_theta_min 2.25
_cell_volume 4784.2(4)
_computing_cell_refinement 'SAINT V8.40B (?, 2016)'
_computing_data_reduction 'SAINT V8.40B (?, 2016)'
_computing_molecular_graphics 'Olex2 1.3 (Dolomanov et al., 2009)'
_computing_publication_material 'Olex2 1.3 (Dolomanov et al., 2009)'
_computing_structure_refinement 'XL  (Sheldrick, 2008)'
_computing_structure_solution 'XS  (Sheldrick, 2008)'
_diffrn_ambient_temperature 120
_diffrn_measured_fraction_theta_full 1.000
_diffrn_measured_fraction_theta_max 0.997
_diffrn_measurement_device_type 'Bruker APEX-II CCD'
_diffrn_measurement_method '\f and \w scans'
_diffrn_radiation_type MoK\a
_diffrn_radiation_wavelength 0.71073
_diffrn_reflns_av_R_equivalents 0.0842
_diffrn_reflns_av_unetI/netI 0.1058
_diffrn_reflns_Laue_measured_fraction_full 1.000
_diffrn_reflns_Laue_measured_fraction_max 0.997
_diffrn_reflns_limit_h_max 21
_diffrn_reflns_limit_h_min -21
_diffrn_reflns_limit_k_max 24
_diffrn_reflns_limit_k_min -24
_diffrn_reflns_limit_l_max 25
_diffrn_reflns_limit_l_min -25
_diffrn_reflns_number 62887
_diffrn_reflns_point_group_measured_fraction_full 1.000
_diffrn_reflns_point_group_measured_fraction_max 0.997
_diffrn_reflns_theta_full 25.242
_diffrn_reflns_theta_max 30.537
_diffrn_reflns_theta_min 1.634
_diffrn_source_current 30.0
_diffrn_source_power 1.5
_diffrn_source_voltage 50.0
_diffrn_standards_number 0
_exptl_absorpt_coefficient_mu 2.190
_exptl_absorpt_correction_T_max 0.7461
_exptl_absorpt_correction_T_min 0.6100
_exptl_absorpt_correction_type multi-scan
_exptl_absorpt_process_details
;
SADABS-2016/2 (Bruker,2016/2) was used for absorption correction.
wR2(int) was 0.1074 before and 0.0542 after correction.
The Ratio of minimum to maximum transmission is 0.8176.
The \l/2 correction factor is Not present.
;
_exptl_crystal_colour colourless
_exptl_crystal_colour_primary colourless
_exptl_crystal_density_diffrn 1.582
_exptl_crystal_description plate
_exptl_crystal_F_000 2308
_exptl_crystal_preparation Luminescent
_exptl_crystal_recrystallization_method 'Re-crystallisation from solvent: THF'
_exptl_crystal_size_max 0.41
_exptl_crystal_size_mid 0.18
_exptl_crystal_size_min 0.09
_refine_diff_density_max 1.430
_refine_diff_density_min -3.919
_refine_diff_density_rms 0.147
_refine_ls_extinction_method none
_refine_ls_goodness_of_fit_ref 1.009
_refine_ls_hydrogen_treatment constr
_refine_ls_matrix_type full
_refine_ls_number_parameters 607
_refine_ls_number_reflns 14587
_refine_ls_number_restraints 42
_refine_ls_restrained_S_all 1.011
_refine_ls_R_factor_all 0.1136
_refine_ls_R_factor_gt 0.0461
_refine_ls_shift/su_max 0.001
_refine_ls_shift/su_mean 0.000
_refine_ls_structure_factor_coef Fsqd
_refine_ls_weighting_details 'w=1/[\s^2^(Fo^2^)+(0.0134P)^2^+8.3099P] where P=(Fo^2^+2Fc^2^)/3'
_refine_ls_weighting_scheme calc
_refine_ls_wR_factor_gt 0.0903
_refine_ls_wR_factor_ref 0.1126
_reflns_Friedel_coverage 0.000
_reflns_number_gt 8420
_reflns_number_total 14587
_reflns_threshold_expression 'I > 2\s(I)'
_cod_data_source_file d1dt04033b2.cif
_cod_data_source_block a
_cod_database_code 7709597
_shelx_shelxl_version_number 2018/3
_shelx_space_group_comment
;
The symmetry employed for this shelxl refinement is uniquely defined
by the following loop, which should always be used as a source of
symmetry information in preference to the above space-group names.
They are only intended as comments.
;
_shelx_estimated_absorpt_t_max 0.827
_shelx_estimated_absorpt_t_min 0.467
_olex2_refinement_description
;
1. Fixed Uiso
 At 1.2 times of:
  All C(H) groups, All C(H,H) groups
 At 1.5 times of:
  All C(H,H,H) groups
2. Uiso/Uaniso restraints and constraints
C23 \\sim C28 \\sim C27 \\sim C26 \\sim C25 \\sim C24 \\sim C22: within 2A with
sigma of 0.01 and sigma for terminal atoms of 0.02 within 2A
Uanis(O1B) = Uanis(C5B) = Uanis(C4A) = Uanis(C3A) = Uanis(C2B) = Uanis(C2A) =
Uanis(C3B) = Uanis(C4B) = Uanis(C5A) = Uanis(O1A)
3. Others
 Sof(C4A)=Sof(H4AA)=Sof(H4AB)=Sof(C3A)=Sof(H3AA)=Sof(H3AB)=Sof(C2A)=Sof(H2AA)=
 Sof(H2AB)=Sof(C5A)=Sof(H5AA)=Sof(H5AB)=Sof(O1A)=1-FVAR(1)
 Sof(O1B)=Sof(C5B)=Sof(H5BA)=Sof(H5BB)=Sof(C2B)=Sof(H2BA)=Sof(H2BB)=Sof(C3B)=
 Sof(H3BA)=Sof(H3BB)=Sof(C4B)=Sof(H4BA)=Sof(H4BB)=FVAR(1)
4.a Secondary CH2 refined with riding coordinates:
 C44(H44A,H44B), C43(H43A,H43B), C46(H46A,H46B), C45(H45A,H45B), C5B(H5BA,
 H5BB), C4A(H4AA,H4AB), C3A(H3AA,H3AB), C2B(H2BA,H2BB), C2A(H2AA,H2AB),
 C3B(H3BA,H3BB), C4B(H4BA,H4BB), C5A(H5AA,H5AB)
4.b Aromatic/amide H refined with riding coordinates:
 C42(H42), C11(H11), C10(H10), C13(H13), C32(H32), C34(H34), C12(H12),
 C37(H37), C31(H31), C41(H41), C8(H8), C33(H33), C7(H7), C28(H28), C38(H38),
 C29(H29), C20(H20), C21(H21), C16(H16), C17(H17), C27(H27), C3(H3), C26(H26),
 C6(H6), C4(H4), C24(H24), C5(H5), C25(H25)
4.c Idealised Me refined as rotating group:
 C40(H40A,H40B,H40C), C19(H19A,H19B,H19C)
;
_olex2_submission_special_instructions 'No special instructions were received'

loop_
_space_group_symop_operation_xyz
'x, y, z'
'-x+1/2, y+1/2, -z+1/2'
'-x, -y, -z'
'x-1/2, -y-1/2, z-1/2'

loop_
_atom_site_label
_atom_site_type_symbol
_atom_site_fract_x
_atom_site_fract_y
_atom_site_fract_z
_atom_site_U_iso_or_equiv
_atom_site_adp_type
_atom_site_occupancy
_atom_site_site_symmetry_order
_atom_site_calc_flag
_atom_site_refinement_flags_posn
_atom_site_refinement_flags_adp
_atom_site_refinement_flags_occupancy
_atom_site_disorder_assembly
_atom_site_disorder_group
Yb1 Yb 0.34109(2) 0.11154(2) 0.20908(2) 0.03276(7) Uani 1 1 d . . . . .
K1 K 0.22074(6) -0.12140(5) 0.15594(5) 0.0285(2) Uani 1 1 d . . . . .
S2 S 0.33975(6) 0.28356(6) 0.16344(6) 0.0226(2) Uani 1 1 d . . . . .
S1 S 0.33016(7) 0.15832(7) 0.37058(7) 0.0369(3) Uani 1 1 d . . . . .
C23 C 0.4644(3) -0.1230(3) 0.2604(4) 0.0626(15) Uani 1 1 d . U . . .
C9 C 0.1167(2) 0.0591(2) 0.2914(2) 0.0231(9) Uani 1 1 d . . . . .
N3 N 0.2574(2) 0.11891(19) 0.3167(2) 0.0277(8) Uani 1 1 d . . . . .
N2 N 0.1950(2) 0.05983(19) 0.1775(2) 0.0267(8) Uani 1 1 d . . . . .
N1 N 0.1785(2) 0.0369(2) 0.1029(2) 0.0313(9) Uani 1 1 d . . . . .
O1 O 0.3182(2) 0.08384(17) 0.0898(2) 0.0396(9) Uani 1 1 d . . . . .
C42 C 0.3230(2) 0.3925(2) 0.0527(2) 0.0220(8) Uani 1 1 d . . . . .
H42 H 0.327510 0.431076 0.090363 0.026 Uiso 1 1 calc R U . . .
O2 O 0.40297(18) 0.16295(19) 0.3228(2) 0.0441(9) Uani 1 1 d . . . . .
O4 O 0.36672(19) -0.01340(17) 0.2380(2) 0.0449(9) Uani 1 1 d . . . . .
N5 N 0.4927(2) 0.0759(2) 0.1989(3) 0.0483(13) Uani 1 1 d . . . . .
C11 C 0.0151(3) 0.0459(2) 0.3862(2) 0.0282(10) Uani 1 1 d . . . . .
H11 H -0.039264 0.028464 0.401408 0.034 Uiso 1 1 calc R U . . .
C10 C 0.0361(3) 0.0340(2) 0.3150(2) 0.0265(10) Uani 1 1 d . . . . .
H10 H -0.004419 0.008416 0.280970 0.032 Uiso 1 1 calc R U . . .
C13 C 0.1532(3) 0.1087(2) 0.4137(3) 0.0285(9) Uani 1 1 d . . . . .
H13 H 0.192491 0.134905 0.448325 0.034 Uiso 1 1 calc R U . . .
C32 C 0.6810(3) 0.2969(3) 0.1527(3) 0.0397(12) Uani 1 1 d . . . . .
H32 H 0.739809 0.311745 0.148195 0.048 Uiso 1 1 calc R U . . .
C35 C 0.5059(3) 0.2523(2) 0.1658(2) 0.0267(10) Uani 1 1 d . . . . .
C1 C 0.2454(3) 0.0531(2) 0.0645(3) 0.0326(11) Uani 1 1 d . . . . .
C14 C 0.1771(3) 0.0965(2) 0.3415(3) 0.0270(10) Uani 1 1 d . . . . .
C34 C 0.5288(3) 0.3301(2) 0.1521(2) 0.0262(9) Uani 1 1 d . . . . .
H34 H 0.484481 0.368709 0.147021 0.031 Uiso 1 1 calc R U . . .
C12 C 0.0740(3) 0.0835(2) 0.4355(3) 0.0287(10) Uani 1 1 d . . . . .
H12 H 0.059858 0.092070 0.484777 0.034 Uiso 1 1 calc R U . . .
C30 C 0.5734(3) 0.1962(3) 0.1729(3) 0.0354(12) Uani 1 1 d . . . . .
C37 C 0.3179(3) 0.2579(3) 0.0154(3) 0.0394(12) Uani 1 1 d . . . . .
H37 H 0.318732 0.204125 0.027648 0.047 Uiso 1 1 calc R U . . .
C31 C 0.6593(3) 0.2206(3) 0.1661(3) 0.0443(14) Uani 1 1 d . . . . .
H31 H 0.704585 0.182919 0.171045 0.053 Uiso 1 1 calc R U . . .
C41 C 0.3141(3) 0.4139(3) -0.0212(2) 0.0272(10) Uani 1 1 d . . . . .
H41 H 0.312060 0.467683 -0.033679 0.033 Uiso 1 1 calc R U . . .
C8 C 0.1283(3) 0.0440(2) 0.2137(2) 0.0266(10) Uani 1 1 d . . . . .
H8 H 0.080765 0.019374 0.186315 0.032 Uiso 1 1 calc R U . . .
N4 N 0.5128(3) -0.0029(2) 0.2153(3) 0.0667(17) Uani 1 1 d . . . . .
O1B O 0.3549(4) -0.1254(4) 0.0724(4) 0.0300(7) Uani 0.507(4) 1 d . . P A 2
O7 O 0.0440(2) -0.1287(2) 0.0995(2) 0.0513(10) Uani 1 1 d . . . . .
C2 C 0.2311(3) 0.0325(3) -0.0154(3) 0.0380(12) Uani 1 1 d . . . . .
C33 C 0.6141(3) 0.3514(3) 0.1459(3) 0.0323(11) Uani 1 1 d . . . . .
H33 H 0.627570 0.404400 0.136836 0.039 Uiso 1 1 calc R U . . .
C39 C 0.3080(3) 0.3594(3) -0.0767(2) 0.0342(11) Uani 1 1 d . . . . .
C22 C 0.4453(3) -0.0412(3) 0.2352(4) 0.0574(16) Uani 1 1 d . U . . .
C7 C 0.2908(4) 0.0557(3) -0.0643(3) 0.0617(19) Uani 1 1 d . . . . .
H7 H 0.341849 0.083159 -0.046540 0.074 Uiso 1 1 calc R U . . .
C40 C 0.2991(3) 0.3837(4) -0.1567(3) 0.0568(17) Uani 1 1 d . . . . .
H40A H 0.281387 0.438457 -0.160340 0.085 Uiso 1 1 calc R U . . .
H40B H 0.255016 0.351196 -0.183798 0.085 Uiso 1 1 calc R U . . .
H40C H 0.355236 0.377095 -0.177992 0.085 Uiso 1 1 calc R U . . .
C28 C 0.4049(3) -0.1643(3) 0.2982(4) 0.0579(15) Uani 1 1 d . U . . .
H28 H 0.349796 -0.142128 0.305706 0.070 Uiso 1 1 calc R U . . .
C38 C 0.3093(3) 0.2811(3) -0.0574(3) 0.0453(14) Uani 1 1 d . . . . .
H38 H 0.304028 0.242727 -0.095210 0.054 Uiso 1 1 calc R U . . .
C29 C 0.5630(3) 0.1139(3) 0.1878(3) 0.0497(15) Uani 1 1 d . . . . .
H29 H 0.614917 0.083821 0.189602 0.060 Uiso 1 1 calc R U . . .
C20 C 0.3869(3) 0.0649(4) 0.5716(4) 0.070(2) Uani 1 1 d . . . . .
H20 H 0.393255 0.082382 0.621350 0.084 Uiso 1 1 calc R U . . .
C15 C 0.3603(3) 0.0928(3) 0.4429(3) 0.0470(15) Uani 1 1 d . . . . .
C21 C 0.3688(3) 0.1188(4) 0.5148(3) 0.0563(17) Uani 1 1 d . . . . .
H21 H 0.362496 0.172596 0.525645 0.068 Uiso 1 1 calc R U . . .
C16 C 0.3705(3) 0.0153(3) 0.4264(4) 0.0536(17) Uani 1 1 d . . . . .
H16 H 0.364815 -0.002071 0.376629 0.064 Uiso 1 1 calc R U . . .
C18 C 0.3958(3) -0.0144(5) 0.5564(5) 0.082(3) Uani 1 1 d . . . . .
C17 C 0.3893(3) -0.0370(4) 0.4833(5) 0.072(2) Uani 1 1 d . . . . .
H17 H 0.397902 -0.090320 0.471744 0.086 Uiso 1 1 calc R U . . .
O6 O 0.34370(18) 0.35307(16) 0.20826(16) 0.0255(6) Uani 1 1 d . . . . .
O5 O 0.26783(17) 0.23045(16) 0.17761(17) 0.0290(7) Uani 1 1 d . . . . .
N6 N 0.4202(2) 0.22639(19) 0.1726(2) 0.0269(8) Uani 1 1 d . . . . .
C36 C 0.3253(2) 0.3140(2) 0.0707(2) 0.0222(9) Uani 1 1 d . . . . .
C44 C -0.0857(4) -0.1972(3) 0.1170(3) 0.0532(15) Uani 1 1 d . . . . .
H44A H -0.136792 -0.162249 0.109808 0.064 Uiso 1 1 calc R U . . .
H44B H -0.101862 -0.243518 0.145423 0.064 Uiso 1 1 calc R U . . .
C27 C 0.4259(3) -0.2388(3) 0.3253(4) 0.0707(18) Uani 1 1 d . U . . .
H27 H 0.385414 -0.266502 0.352244 0.085 Uiso 1 1 calc R U . . .
C3 C 0.1577(4) -0.0075(3) -0.0426(3) 0.0504(14) Uani 1 1 d . . . . .
H3 H 0.115687 -0.023579 -0.010071 0.060 Uiso 1 1 calc R U . . .
C26 C 0.5045(3) -0.2720(3) 0.3134(4) 0.081(2) Uani 1 1 d . U . . .
H26 H 0.518412 -0.322462 0.332361 0.097 Uiso 1 1 calc R U . . .
C43 C -0.0098(4) -0.1559(4) 0.1554(3) 0.0580(16) Uani 1 1 d . . . . .
H43A H -0.030086 -0.111401 0.184161 0.070 Uiso 1 1 calc R U . . .
H43B H 0.023601 -0.191804 0.189621 0.070 Uiso 1 1 calc R U . . .
C6 C 0.2767(5) 0.0390(3) -0.1394(4) 0.082(3) Uani 1 1 d . . . . .
H6 H 0.317371 0.056172 -0.172553 0.099 Uiso 1 1 calc R U . . .
C46 C 0.0093(4) -0.1571(4) 0.0292(3) 0.0632(18) Uani 1 1 d . . . . .
H46A H 0.056711 -0.177360 0.000792 0.076 Uiso 1 1 calc R U . . .
H46B H -0.020944 -0.114681 0.000497 0.076 Uiso 1 1 calc R U . . .
C4 C 0.1451(4) -0.0243(4) -0.1168(3) 0.0654(18) Uani 1 1 d . . . . .
H4 H 0.094313 -0.051861 -0.135085 0.078 Uiso 1 1 calc R U . . .
C24 C 0.5440(3) -0.1582(3) 0.2478(5) 0.0818(19) Uani 1 1 d . U . . .
H24 H 0.584897 -0.130802 0.221019 0.098 Uiso 1 1 calc R U . . .
C19 C 0.4126(3) -0.0721(4) 0.6185(4) 0.094(3) Uani 1 1 d . . . . .
H19A H 0.474951 -0.084234 0.624692 0.141 Uiso 1 1 calc R U . . .
H19B H 0.379518 -0.119919 0.606830 0.141 Uiso 1 1 calc R U . . .
H19C H 0.394126 -0.049570 0.664288 0.141 Uiso 1 1 calc R U . . .
C5 C 0.2053(5) -0.0016(4) -0.1651(3) 0.070(2) Uani 1 1 d . . . . .
H5 H 0.196557 -0.014323 -0.216023 0.084 Uiso 1 1 calc R U . . .
C45 C -0.0535(4) -0.2209(4) 0.0435(4) 0.0690(19) Uani 1 1 d . . . . .
H45A H -0.024059 -0.272241 0.046975 0.083 Uiso 1 1 calc R U . . .
H45B H -0.102058 -0.223070 0.004395 0.083 Uiso 1 1 calc R U . . .
C25 C 0.5638(4) -0.2323(3) 0.2738(5) 0.086(2) Uani 1 1 d . U . . .
H25 H 0.617768 -0.255914 0.264544 0.103 Uiso 1 1 calc R U . . .
C5B C 0.4048(6) -0.0844(5) 0.0228(6) 0.0300(7) Uani 0.507(4) 1 d . . P A 2
H5BA H 0.411090 -0.028952 0.037203 0.036 Uiso 0.507(4) 1 calc R U P A 2
H5BB H 0.376980 -0.087352 -0.028169 0.036 Uiso 0.507(4) 1 calc R U P A 2
C4A C 0.4434(6) -0.1222(5) -0.0075(5) 0.0300(7) Uani 0.493(4) 1 d . . P A 1
H4AA H 0.499097 -0.115224 -0.030451 0.036 Uiso 0.493(4) 1 calc R U P A 1
H4AB H 0.394776 -0.104534 -0.042446 0.036 Uiso 0.493(4) 1 calc R U P A 1
C3A C 0.4307(6) -0.2085(5) 0.0159(6) 0.0300(7) Uani 0.493(4) 1 d . . P A 1
H3AA H 0.380150 -0.232209 -0.012967 0.036 Uiso 0.493(4) 1 calc R U P A 1
H3AB H 0.483413 -0.239772 0.008498 0.036 Uiso 0.493(4) 1 calc R U P A 1
C2B C 0.3762(6) -0.2066(5) 0.0661(6) 0.0300(7) Uani 0.507(4) 1 d . . P A 2
H2BA H 0.334421 -0.232405 0.029665 0.036 Uiso 0.507(4) 1 calc R U P A 2
H2BB H 0.373507 -0.232979 0.114339 0.036 Uiso 0.507(4) 1 calc R U P A 2
O3 O 0.3072(2) 0.23119(18) 0.40347(19) 0.0426(9) Uani 1 1 d . . . . .
C2A C 0.4151(6) -0.2040(5) 0.0962(6) 0.0300(7) Uani 0.493(4) 1 d . . P A 1
H2AA H 0.368905 -0.241058 0.108183 0.036 Uiso 0.493(4) 1 calc R U P A 1
H2AB H 0.469040 -0.216256 0.127406 0.036 Uiso 0.493(4) 1 calc R U P A 1
C3B C 0.4701(6) -0.2112(5) 0.0405(6) 0.0300(7) Uani 0.507(4) 1 d . . P A 2
H3BA H 0.510846 -0.235118 0.079026 0.036 Uiso 0.507(4) 1 calc R U P A 2
H3BB H 0.471338 -0.241660 -0.005642 0.036 Uiso 0.507(4) 1 calc R U P A 2
C4B C 0.4932(6) -0.1248(5) 0.0280(5) 0.0300(7) Uani 0.507(4) 1 d . . P A 2
H4BA H 0.531506 -0.104216 0.069889 0.036 Uiso 0.507(4) 1 calc R U P A 2
H4BB H 0.522532 -0.118257 -0.018103 0.036 Uiso 0.507(4) 1 calc R U P A 2
C5A C 0.4441(6) -0.0790(5) 0.0649(5) 0.0300(7) Uani 0.493(4) 1 d . . P A 1
H5AA H 0.503848 -0.076200 0.089386 0.036 Uiso 0.493(4) 1 calc R U P A 1
H5AB H 0.421216 -0.025432 0.057371 0.036 Uiso 0.493(4) 1 calc R U P A 1
O1A O 0.3880(4) -0.1245(4) 0.1080(4) 0.0300(7) Uani 0.493(4) 1 d . . P A 1

loop_
_atom_site_aniso_label
_atom_site_aniso_U_11
_atom_site_aniso_U_22
_atom_site_aniso_U_33
_atom_site_aniso_U_23
_atom_site_aniso_U_13
_atom_site_aniso_U_12
Yb1 0.01641(9) 0.01897(9) 0.06480(15) 0.01654(10) 0.01515(8) 0.00413(8)
K1 0.0338(5) 0.0224(5) 0.0309(5) 0.0023(4) 0.0130(4) 0.0058(4)
S2 0.0196(5) 0.0173(5) 0.0323(6) 0.0063(4) 0.0102(4) 0.0039(4)
S1 0.0220(5) 0.0300(6) 0.0568(8) 0.0253(6) -0.0079(5) -0.0080(5)
C23 0.017(2) 0.026(2) 0.146(5) 0.030(3) 0.018(3) 0.0055(18)
C9 0.0157(19) 0.020(2) 0.035(3) 0.0048(18) 0.0045(17) 0.0014(15)
N3 0.0137(15) 0.0218(18) 0.048(2) 0.0094(17) 0.0022(15) -0.0012(14)
N2 0.0210(17) 0.0218(18) 0.039(2) 0.0136(16) 0.0114(16) 0.0054(14)
N1 0.0261(19) 0.033(2) 0.036(2) 0.0162(18) 0.0115(17) 0.0075(16)
O1 0.0317(17) 0.0201(15) 0.071(3) 0.0004(16) 0.0321(17) -0.0012(13)
C42 0.0188(18) 0.022(2) 0.026(2) 0.0022(18) 0.0032(16) 0.0020(16)
O2 0.0172(15) 0.044(2) 0.071(3) 0.0362(18) -0.0022(15) -0.0096(14)
O4 0.0212(16) 0.0247(17) 0.091(3) 0.0273(18) 0.0204(17) 0.0084(13)
N5 0.0224(19) 0.0212(19) 0.104(4) 0.028(2) 0.025(2) 0.0078(16)
C11 0.024(2) 0.024(2) 0.038(3) 0.0018(19) 0.0139(19) -0.0044(17)
C10 0.019(2) 0.021(2) 0.040(3) 0.0019(19) 0.0080(18) -0.0019(16)
C13 0.024(2) 0.019(2) 0.042(3) -0.001(2) 0.0028(19) -0.0008(17)
C32 0.023(2) 0.027(2) 0.070(4) 0.016(2) 0.012(2) -0.0017(18)
C35 0.0174(19) 0.026(2) 0.038(3) 0.0079(19) 0.0083(18) 0.0004(16)
C1 0.035(2) 0.016(2) 0.050(3) 0.010(2) 0.024(2) 0.0113(18)
C14 0.0160(19) 0.019(2) 0.046(3) 0.0079(19) 0.0046(18) 0.0019(15)
C34 0.021(2) 0.021(2) 0.037(3) 0.0101(19) 0.0054(18) 0.0037(16)
C12 0.033(2) 0.019(2) 0.035(3) 0.0028(19) 0.008(2) 0.0057(18)
C30 0.024(2) 0.025(2) 0.060(3) 0.011(2) 0.017(2) 0.0018(18)
C37 0.050(3) 0.029(2) 0.042(3) -0.006(2) 0.019(2) -0.014(2)
C31 0.021(2) 0.030(3) 0.083(4) 0.018(3) 0.015(2) 0.0014(19)
C41 0.022(2) 0.033(2) 0.028(3) 0.0066(19) 0.0054(18) 0.0031(17)
C8 0.0181(19) 0.022(2) 0.041(3) 0.0087(19) 0.0083(18) 0.0007(16)
N4 0.024(2) 0.023(2) 0.157(5) 0.039(3) 0.034(3) 0.0122(17)
O1B 0.0275(18) 0.0240(11) 0.040(2) -0.0008(15) 0.0112(12) 0.0000(14)
O7 0.049(2) 0.042(2) 0.061(3) -0.0084(19) -0.007(2) 0.0043(17)
C2 0.044(3) 0.023(2) 0.050(3) 0.013(2) 0.025(2) 0.010(2)
C33 0.029(2) 0.024(2) 0.044(3) 0.010(2) 0.009(2) -0.0018(18)
C39 0.022(2) 0.057(3) 0.024(3) 0.000(2) 0.0020(18) -0.011(2)
C22 0.023(2) 0.028(2) 0.124(5) 0.032(3) 0.025(3) 0.0094(19)
C7 0.096(5) 0.023(3) 0.076(4) -0.006(3) 0.067(4) -0.008(3)
C40 0.040(3) 0.108(5) 0.024(3) -0.001(3) 0.008(2) -0.028(3)
C28 0.020(2) 0.028(2) 0.123(5) 0.036(3) -0.005(3) -0.0044(19)
C38 0.051(3) 0.049(3) 0.038(3) -0.018(3) 0.018(2) -0.024(3)
C29 0.020(2) 0.029(2) 0.103(5) 0.028(3) 0.023(3) 0.008(2)
C20 0.032(3) 0.096(5) 0.081(5) 0.064(4) -0.010(3) -0.013(3)
C15 0.019(2) 0.046(3) 0.073(4) 0.043(3) -0.009(2) -0.009(2)
C21 0.026(2) 0.068(4) 0.072(4) 0.043(4) -0.012(3) -0.007(3)
C16 0.021(2) 0.046(3) 0.093(5) 0.047(3) -0.003(3) -0.005(2)
C18 0.017(2) 0.102(6) 0.123(6) 0.094(5) -0.011(3) -0.014(3)
C17 0.020(3) 0.058(4) 0.136(7) 0.070(4) -0.003(3) -0.001(2)
O6 0.0278(15) 0.0228(14) 0.0269(16) 0.0017(13) 0.0071(12) 0.0027(12)
O5 0.0205(14) 0.0190(14) 0.049(2) 0.0113(14) 0.0138(13) 0.0038(11)
N6 0.0185(17) 0.0180(17) 0.046(2) 0.0106(16) 0.0131(16) 0.0045(13)
C36 0.0185(19) 0.023(2) 0.025(2) -0.0023(17) 0.0040(17) -0.0018(16)
C44 0.052(3) 0.043(3) 0.062(4) -0.011(3) -0.009(3) 0.008(3)
C27 0.031(3) 0.033(3) 0.143(5) 0.045(3) -0.022(3) -0.009(2)
C3 0.051(3) 0.064(4) 0.038(3) 0.011(3) 0.018(3) 0.002(3)
C26 0.031(3) 0.028(3) 0.177(6) 0.039(3) -0.028(3) -0.006(2)
C43 0.047(3) 0.068(4) 0.057(4) -0.017(3) -0.008(3) 0.018(3)
C6 0.140(7) 0.032(3) 0.088(5) -0.010(3) 0.094(5) -0.012(4)
C46 0.047(3) 0.081(5) 0.061(4) -0.018(4) -0.003(3) 0.021(3)
C4 0.080(5) 0.075(5) 0.043(4) 0.012(3) 0.018(3) 0.007(4)
C24 0.024(2) 0.028(3) 0.195(6) 0.037(3) 0.020(3) 0.006(2)
C19 0.028(3) 0.114(6) 0.138(7) 0.106(5) -0.004(4) -0.004(3)
C5 0.118(6) 0.047(4) 0.054(4) 0.008(3) 0.053(4) 0.022(4)
C45 0.054(4) 0.077(5) 0.072(5) -0.039(4) -0.015(3) 0.008(3)
C25 0.028(3) 0.027(3) 0.201(6) 0.026(4) -0.005(4) 0.010(2)
C5B 0.0275(18) 0.0240(11) 0.040(2) -0.0008(15) 0.0112(12) 0.0000(14)
C4A 0.0275(18) 0.0240(11) 0.040(2) -0.0008(15) 0.0112(12) 0.0000(14)
C3A 0.0275(18) 0.0240(11) 0.040(2) -0.0008(15) 0.0112(12) 0.0000(14)
C2B 0.0275(18) 0.0240(11) 0.040(2) -0.0008(15) 0.0112(12) 0.0000(14)
O3 0.044(2) 0.0259(17) 0.055(2) 0.0151(16) -0.0137(17) -0.0119(15)
C2A 0.0275(18) 0.0240(11) 0.040(2) -0.0008(15) 0.0112(12) 0.0000(14)
C3B 0.0275(18) 0.0240(11) 0.040(2) -0.0008(15) 0.0112(12) 0.0000(14)
C4B 0.0275(18) 0.0240(11) 0.040(2) -0.0008(15) 0.0112(12) 0.0000(14)
C5A 0.0275(18) 0.0240(11) 0.040(2) -0.0008(15) 0.0112(12) 0.0000(14)
O1A 0.0275(18) 0.0240(11) 0.040(2) -0.0008(15) 0.0112(12) 0.0000(14)

loop_
_atom_type_symbol
_atom_type_description
_atom_type_scat_dispersion_real
_atom_type_scat_dispersion_imag
_atom_type_scat_source
C C 0.0033 0.0016 'International Tables Vol C Tables 4.2.6.8 and 6.1.1.4'
H H 0.0000 0.0000 'International Tables Vol C Tables 4.2.6.8 and 6.1.1.4'
K K 0.2009 0.2494 'International Tables Vol C Tables 4.2.6.8 and 6.1.1.4'
N N 0.0061 0.0033 'International Tables Vol C Tables 4.2.6.8 and 6.1.1.4'
O O 0.0106 0.0060 'International Tables Vol C Tables 4.2.6.8 and 6.1.1.4'
S S 0.1246 0.1234 'International Tables Vol C Tables 4.2.6.8 and 6.1.1.4'
Yb Yb -0.3850 5.5486 'International Tables Vol C Tables 4.2.6.8 and 6.1.1.4'

loop_
_geom_angle_atom_site_label_1
_geom_angle_atom_site_label_2
_geom_angle_atom_site_label_3
_geom_angle
_geom_angle_site_symmetry_1
_geom_angle_site_symmetry_3
_geom_angle_publ_flag
S1 Yb1 C1 147.74(8) . . ?
N3 Yb1 S1 30.81(8) . . ?
N3 Yb1 N2 70.77(12) . . ?
N3 Yb1 N5 130.33(14) . . ?
N3 Yb1 C1 117.14(11) . . ?
N3 Yb1 N6 119.04(11) . . ?
N2 Yb1 S1 101.57(9) . . ?
N2 Yb1 C1 46.52(11) . . ?
O1 Yb1 S1 167.48(8) . . ?
O1 Yb1 N3 138.11(11) . . ?
O1 Yb1 N2 67.77(11) . . ?
O1 Yb1 O2 161.91(10) . . ?
O1 Yb1 O4 92.06(13) . . ?
O1 Yb1 N5 87.17(14) . . ?
O1 Yb1 C1 21.28(10) . . ?
O1 Yb1 O5 85.04(11) . . ?
O1 Yb1 N6 87.21(12) . . ?
O2 Yb1 S1 27.99(7) . . ?
O2 Yb1 N3 58.78(11) . . ?
O2 Yb1 N2 129.55(11) . . ?
O2 Yb1 N5 80.72(14) . . ?
O2 Yb1 C1 174.69(10) . . ?
O2 Yb1 O5 92.30(11) . . ?
O2 Yb1 N6 76.22(11) . . ?
O4 Yb1 S1 92.74(10) . . ?
O4 Yb1 N3 87.44(11) . . ?
O4 Yb1 N2 81.30(11) . . ?
O4 Yb1 O2 95.75(13) . . ?
O4 Yb1 N5 67.95(11) . . ?
O4 Yb1 C1 87.25(13) . . ?
O4 Yb1 O5 161.94(10) . . ?
O4 Yb1 N6 139.23(10) . . ?
N5 Yb1 S1 105.35(12) . . ?
N5 Yb1 N2 139.58(13) . . ?
N5 Yb1 C1 104.49(14) . . ?
N5 Yb1 N6 71.31(11) . . ?
O5 Yb1 S1 86.82(8) . . ?
O5 Yb1 N3 82.95(10) . . ?
O5 Yb1 N2 81.10(10) . . ?
O5 Yb1 N5 129.52(10) . . ?
O5 Yb1 C1 83.61(10) . . ?
O5 Yb1 N6 58.56(10) . . ?
N6 Yb1 S1 96.63(9) . . ?
N6 Yb1 N2 134.50(11) . . ?
N6 Yb1 C1 104.31(12) . . ?
N2 K1 O4 57.40(8) . . ?
N1 K1 N2 26.52(10) . . ?
N1 K1 O4 75.26(10) . . ?
O1B K1 N2 101.93(14) . . ?
O1B K1 N1 89.88(15) . . ?
O1B K1 O4 74.46(16) . . ?
O1B K1 O7 123.99(18) . . ?
O1B K1 O3 81.81(15) . 2_545 ?
O7 K1 N2 87.84(10) . . ?
O7 K1 N1 74.99(11) . . ?
O7 K1 O4 144.63(9) . . ?
O6 K1 N2 89.29(9) 2_545 . ?
O6 K1 N1 110.70(9) 2_545 . ?
O6 K1 O4 87.92(9) 2_545 . ?
O6 K1 O7 85.06(10) 2_545 . ?
O6 K1 O3 98.49(10) 2_545 2_545 ?
O6 K1 O1A 133.01(17) 2_545 . ?
O3 K1 N2 158.26(10) 2_545 . ?
O3 K1 N1 133.85(11) 2_545 . ?
O3 K1 O4 142.61(9) 2_545 . ?
O3 K1 O7 72.77(10) 2_545 . ?
O3 K1 O1A 88.80(15) 2_545 . ?
O1A K1 N2 100.72(14) . . ?
O1A K1 N1 95.81(15) . . ?
O1A K1 O4 61.52(16) . . ?
O1A K1 O7 140.48(18) . . ?
O6 S2 O5 114.30(17) . . ?
O6 S2 N6 117.15(19) . . ?
O6 S2 C36 106.96(18) . . ?
O5 S2 N6 101.02(17) . . ?
O5 S2 C36 108.15(18) . . ?
N6 S2 C36 108.89(19) . . ?
N3 S1 Yb1 51.95(13) . . ?
N3 S1 C15 108.7(2) . . ?
O2 S1 Yb1 49.21(14) . . ?
O2 S1 N3 101.1(2) . . ?
O2 S1 C15 107.8(2) . . ?
C15 S1 Yb1 121.1(2) . . ?
O3 S1 Yb1 131.23(14) . . ?
O3 S1 N3 116.29(19) . . ?
O3 S1 O2 114.9(2) . . ?
O3 S1 C15 107.6(3) . . ?
C28 C23 C22 120.7(4) . . ?
C28 C23 C24 118.8(5) . . ?
C24 C23 C22 120.5(4) . . ?
C10 C9 C8 114.7(4) . . ?
C14 C9 C10 119.7(4) . . ?
C14 C9 C8 125.6(4) . . ?
S1 N3 Yb1 97.25(15) . . ?
C14 N3 Yb1 141.4(3) . . ?
C14 N3 S1 121.2(3) . . ?
Yb1 N2 K1 105.32(11) . . ?
N1 N2 Yb1 114.7(2) . . ?
N1 N2 K1 67.84(19) . . ?
C8 N2 Yb1 135.3(3) . . ?
C8 N2 K1 88.2(2) . . ?
C8 N2 N1 109.9(4) . . ?
N2 N1 K1 85.6(2) . . ?
C1 N1 K1 101.9(2) . . ?
C1 N1 N2 111.1(4) . . ?
C1 O1 Yb1 120.1(3) . . ?
C41 C42 H42 120.6 . . ?
C36 C42 H42 120.6 . . ?
C36 C42 C41 118.9(4) . . ?
S1 O2 Yb1 102.81(16) . . ?
Yb1 O4 K1 110.04(12) . . ?
C22 O4 Yb1 119.2(3) . . ?
C22 O4 K1 112.9(3) . . ?
N4 N5 Yb1 114.8(2) . . ?
C29 N5 Yb1 134.8(3) . . ?
C29 N5 N4 110.2(4) . . ?
C10 C11 H11 120.4 . . ?
C10 C11 C12 119.2(4) . . ?
C12 C11 H11 120.4 . . ?
C9 C10 H10 119.4 . . ?
C11 C10 C9 121.3(4) . . ?
C11 C10 H10 119.4 . . ?
C14 C13 H13 119.2 . . ?
C12 C13 H13 119.2 . . ?
C12 C13 C14 121.5(4) . . ?
C31 C32 H32 121.1 . . ?
C31 C32 C33 117.9(4) . . ?
C33 C32 H32 121.1 . . ?
C34 C35 C30 117.9(4) . . ?
N6 C35 C34 124.4(4) . . ?
N6 C35 C30 117.6(4) . . ?
N1 C1 Yb1 87.6(3) . . ?
N1 C1 C2 113.9(4) . . ?
O1 C1 Yb1 38.7(2) . . ?
O1 C1 N1 126.2(5) . . ?
O1 C1 C2 119.9(4) . . ?
C2 C1 Yb1 158.6(3) . . ?
C9 C14 C13 117.7(4) . . ?
N3 C14 C9 118.2(4) . . ?
N3 C14 C13 124.2(4) . . ?
C35 C34 H34 119.3 . . ?
C33 C34 C35 121.3(4) . . ?
C33 C34 H34 119.3 . . ?
C11 C12 H12 119.7 . . ?
C13 C12 C11 120.6(4) . . ?
C13 C12 H12 119.7 . . ?
C35 C30 C29 126.1(4) . . ?
C31 C30 C35 118.6(4) . . ?
C31 C30 C29 115.3(4) . . ?
C38 C37 H37 120.3 . . ?
C38 C37 C36 119.4(4) . . ?
C36 C37 H37 120.3 . . ?
C32 C31 C30 122.9(4) . . ?
C32 C31 H31 118.5 . . ?
C30 C31 H31 118.5 . . ?
C42 C41 H41 119.1 . . ?
C39 C41 C42 121.7(4) . . ?
C39 C41 H41 119.1 . . ?
C9 C8 H8 115.9 . . ?
N2 C8 C9 128.2(4) . . ?
N2 C8 H8 115.9 . . ?
C22 N4 N5 112.0(4) . . ?
C5B O1B K1 146.7(5) . . ?
C5B O1B C2B 106.9(6) . . ?
C2B O1B K1 105.2(4) . . ?
C43 O7 K1 110.5(3) . . ?
C46 O7 K1 128.2(3) . . ?
C46 O7 C43 108.9(4) . . ?
C7 C2 C1 120.2(5) . . ?
C3 C2 C1 121.3(4) . . ?
C3 C2 C7 118.6(5) . . ?
C32 C33 H33 119.4 . . ?
C34 C33 C32 121.3(4) . . ?
C34 C33 H33 119.4 . . ?
C41 C39 C40 121.0(5) . . ?
C41 C39 C38 118.4(4) . . ?
C38 C39 C40 120.6(5) . . ?
O4 C22 C23 119.4(4) . . ?
N4 C22 C23 114.5(4) . . ?
N4 C22 O4 126.1(4) . . ?
C2 C7 H7 119.7 . . ?
C2 C7 C6 120.6(6) . . ?
C6 C7 H7 119.7 . . ?
C39 C40 H40A 109.5 . . ?
C39 C40 H40B 109.5 . . ?
C39 C40 H40C 109.5 . . ?
H40A C40 H40B 109.5 . . ?
H40A C40 H40C 109.5 . . ?
H40B C40 H40C 109.5 . . ?
C23 C28 H28 120.0 . . ?
C23 C28 C27 120.0(5) . . ?
C27 C28 H28 120.0 . . ?
C37 C38 C39 121.3(5) . . ?
C37 C38 H38 119.4 . . ?
C39 C38 H38 119.4 . . ?
N5 C29 C30 128.9(4) . . ?
N5 C29 H29 115.6 . . ?
C30 C29 H29 115.6 . . ?
C21 C20 H20 119.5 . . ?
C18 C20 H20 119.5 . . ?
C18 C20 C21 121.0(7) . . ?
C21 C15 S1 120.0(4) . . ?
C16 C15 S1 118.8(5) . . ?
C16 C15 C21 121.1(5) . . ?
C20 C21 H21 120.5 . . ?
C15 C21 C20 119.0(6) . . ?
C15 C21 H21 120.5 . . ?
C15 C16 H16 120.5 . . ?
C15 C16 C17 119.1(7) . . ?
C17 C16 H16 120.5 . . ?
C20 C18 C19 120.3(8) . . ?
C17 C18 C20 117.7(6) . . ?
C17 C18 C19 122.0(8) . . ?
C16 C17 H17 118.9 . . ?
C18 C17 C16 122.1(7) . . ?
C18 C17 H17 118.9 . . ?
S2 O6 K1 129.23(15) . 2 ?
S2 O5 Yb1 102.98(14) . . ?
S2 N6 Yb1 97.27(15) . . ?
C35 N6 Yb1 140.6(3) . . ?
C35 N6 S2 121.8(3) . . ?
C42 C36 S2 120.8(3) . . ?
C42 C36 C37 120.3(4) . . ?
C37 C36 S2 118.9(3) . . ?
H44A C44 H44B 109.0 . . ?
C43 C44 H44A 111.0 . . ?
C43 C44 H44B 111.0 . . ?
C43 C44 C45 104.0(5) . . ?
C45 C44 H44A 111.0 . . ?
C45 C44 H44B 111.0 . . ?
C28 C27 H27 119.8 . . ?
C26 C27 C28 120.4(5) . . ?
C26 C27 H27 119.8 . . ?
C2 C3 H3 119.9 . . ?
C4 C3 C2 120.1(5) . . ?
C4 C3 H3 119.9 . . ?
C27 C26 H26 119.9 . . ?
C27 C26 C25 120.3(5) . . ?
C25 C26 H26 119.9 . . ?
O7 C43 C44 107.3(5) . . ?
O7 C43 H43A 110.2 . . ?
O7 C43 H43B 110.2 . . ?
C44 C43 H43A 110.2 . . ?
C44 C43 H43B 110.2 . . ?
H43A C43 H43B 108.5 . . ?
C7 C6 H6 119.9 . . ?
C5 C6 C7 120.2(5) . . ?
C5 C6 H6 119.9 . . ?
O7 C46 H46A 110.3 . . ?
O7 C46 H46B 110.3 . . ?
O7 C46 C45 107.1(5) . . ?
H46A C46 H46B 108.5 . . ?
C45 C46 H46A 110.3 . . ?
C45 C46 H46B 110.3 . . ?
C3 C4 H4 119.5 . . ?
C3 C4 C5 120.9(7) . . ?
C5 C4 H4 119.5 . . ?
C23 C24 H24 119.6 . . ?
C25 C24 C23 120.9(5) . . ?
C25 C24 H24 119.6 . . ?
C18 C19 H19A 109.5 . . ?
C18 C19 H19B 109.5 . . ?
C18 C19 H19C 109.5 . . ?
H19A C19 H19B 109.5 . . ?
H19A C19 H19C 109.5 . . ?
H19B C19 H19C 109.5 . . ?
C6 C5 C4 119.5(6) . . ?
C6 C5 H5 120.2 . . ?
C4 C5 H5 120.2 . . ?
C44 C45 H45A 111.3 . . ?
C44 C45 H45B 111.3 . . ?
C46 C45 C44 102.5(5) . . ?
C46 C45 H45A 111.3 . . ?
C46 C45 H45B 111.3 . . ?
H45A C45 H45B 109.2 . . ?
C26 C25 H25 120.2 . . ?
C24 C25 C26 119.5(5) . . ?
C24 C25 H25 120.2 . . ?
O1B C5B H5BA 110.7 . . ?
O1B C5B H5BB 110.7 . . ?
O1B C5B C4B 105.1(7) . . ?
H5BA C5B H5BB 108.8 . . ?
C4B C5B H5BA 110.7 . . ?
C4B C5B H5BB 110.7 . . ?
H4AA C4A H4AB 109.1 . . ?
C3A C4A H4AA 111.2 . . ?
C3A C4A H4AB 111.2 . . ?
C5A C4A H4AA 111.2 . . ?
C5A C4A H4AB 111.2 . . ?
C5A C4A C3A 102.8(7) . . ?
C4A C3A H3AA 110.9 . . ?
C4A C3A H3AB 110.9 . . ?
H3AA C3A H3AB 108.9 . . ?
C2A C3A C4A 104.4(7) . . ?
C2A C3A H3AA 110.9 . . ?
C2A C3A H3AB 110.9 . . ?
O1B C2B H2BA 110.3 . . ?
O1B C2B H2BB 110.3 . . ?
O1B C2B C3B 107.2(7) . . ?
H2BA C2B H2BB 108.5 . . ?
C3B C2B H2BA 110.3 . . ?
C3B C2B H2BB 110.3 . . ?
S1 O3 K1 131.7(2) . 2 ?
C3A C2A H2AA 110.7 . . ?
C3A C2A H2AB 110.7 . . ?
H2AA C2A H2AB 108.8 . . ?
O1A C2A C3A 105.2(7) . . ?
O1A C2A H2AA 110.7 . . ?
O1A C2A H2AB 110.7 . . ?
C2B C3B H3BA 111.2 . . ?
C2B C3B H3BB 111.2 . . ?
H3BA C3B H3BB 109.1 . . ?
C4B C3B C2B 103.0(7) . . ?
C4B C3B H3BA 111.2 . . ?
C4B C3B H3BB 111.2 . . ?
C5B C4B C3B 103.4(7) . . ?
C5B C4B H4BA 111.1 . . ?
C5B C4B H4BB 111.1 . . ?
C3B C4B H4BA 111.1 . . ?
C3B C4B H4BB 111.1 . . ?
H4BA C4B H4BB 109.0 . . ?
C4A C5A H5AA 110.9 . . ?
C4A C5A H5AB 110.9 . . ?
H5AA C5A H5AB 108.9 . . ?
O1A C5A C4A 104.1(7) . . ?
O1A C5A H5AA 110.9 . . ?
O1A C5A H5AB 110.9 . . ?
C2A O1A K1 110.4(5) . . ?
C5A O1A K1 140.2(5) . . ?
C5A O1A C2A 103.8(6) . . ?

loop_
_geom_bond_atom_site_label_1
_geom_bond_atom_site_label_2
_geom_bond_distance
_geom_bond_site_symmetry_2
_geom_bond_publ_flag
Yb1 S1 3.0607(14) . ?
Yb1 N3 2.430(4) . ?
Yb1 N2 2.443(3) . ?
Yb1 O1 2.221(4) . ?
Yb1 O2 2.376(4) . ?
Yb1 O4 2.235(3) . ?
Yb1 N5 2.433(3) . ?
Yb1 C1 3.077(5) . ?
Yb1 O5 2.379(3) . ?
Yb1 N6 2.436(3) . ?
K1 N2 3.163(3) . ?
K1 N1 2.938(4) . ?
K1 O4 3.190(4) . ?
K1 O1B 2.659(6) . ?
K1 O7 2.831(4) . ?
K1 O6 2.767(3) 2_545 ?
K1 O3 2.770(3) 2_545 ?
K1 O1A 2.783(6) . ?
S2 O6 1.443(3) . ?
S2 O5 1.472(3) . ?
S2 N6 1.579(3) . ?
S2 C36 1.763(4) . ?
S1 N3 1.580(4) . ?
S1 O2 1.473(3) . ?
S1 C15 1.764(5) . ?
S1 O3 1.442(4) . ?
C23 C22 1.499(6) . ?
C23 C28 1.383(7) . ?
C23 C24 1.401(7) . ?
C9 C10 1.411(5) . ?
C9 C14 1.404(6) . ?
C9 C8 1.461(6) . ?
N3 C14 1.402(5) . ?
N2 N1 1.416(5) . ?
N2 C8 1.291(5) . ?
N1 C1 1.318(5) . ?
O1 C1 1.290(6) . ?
C42 H42 0.9500 . ?
C42 C41 1.389(6) . ?
C42 C36 1.386(5) . ?
O4 C22 1.304(5) . ?
N5 N4 1.414(5) . ?
N5 C29 1.293(5) . ?
C11 H11 0.9500 . ?
C11 C10 1.374(6) . ?
C11 C12 1.383(6) . ?
C10 H10 0.9500 . ?
C13 H13 0.9500 . ?
C13 C14 1.407(6) . ?
C13 C12 1.380(6) . ?
C32 H32 0.9500 . ?
C32 C31 1.377(6) . ?
C32 C33 1.388(6) . ?
C35 C34 1.409(5) . ?
C35 C30 1.415(6) . ?
C35 N6 1.405(5) . ?
C1 C2 1.493(7) . ?
C34 H34 0.9500 . ?
C34 C33 1.376(5) . ?
C12 H12 0.9500 . ?
C30 C31 1.401(6) . ?
C30 C29 1.448(6) . ?
C37 H37 0.9500 . ?
C37 C38 1.378(7) . ?
C37 C36 1.389(6) . ?
C31 H31 0.9500 . ?
C41 H41 0.9500 . ?
C41 C39 1.374(6) . ?
C8 H8 0.9500 . ?
N4 C22 1.304(6) . ?
O1B C5B 1.418(10) . ?
O1B C2B 1.439(10) . ?
O7 C43 1.438(7) . ?
O7 C46 1.432(7) . ?
C2 C7 1.387(6) . ?
C2 C3 1.381(7) . ?
C33 H33 0.9500 . ?
C39 C40 1.509(6) . ?
C39 C38 1.387(7) . ?
C7 H7 0.9500 . ?
C7 C6 1.394(9) . ?
C40 H40A 0.9800 . ?
C40 H40B 0.9800 . ?
C40 H40C 0.9800 . ?
C28 H28 0.9500 . ?
C28 C27 1.398(6) . ?
C38 H38 0.9500 . ?
C29 H29 0.9500 . ?
C20 H20 0.9500 . ?
C20 C21 1.398(7) . ?
C20 C18 1.397(10) . ?
C15 C21 1.378(8) . ?
C15 C16 1.375(8) . ?
C21 H21 0.9500 . ?
C16 H16 0.9500 . ?
C16 C17 1.383(7) . ?
C18 C17 1.380(10) . ?
C18 C19 1.508(7) . ?
C17 H17 0.9500 . ?
C44 H44A 0.9900 . ?
C44 H44B 0.9900 . ?
C44 C43 1.491(7) . ?
C44 C45 1.516(8) . ?
C27 H27 0.9500 . ?
C27 C26 1.370(8) . ?
C3 H3 0.9500 . ?
C3 C4 1.379(8) . ?
C26 H26 0.9500 . ?
C26 C25 1.385(9) . ?
C43 H43A 0.9900 . ?
C43 H43B 0.9900 . ?
C6 H6 0.9500 . ?
C6 C5 1.353(10) . ?
C46 H46A 0.9900 . ?
C46 H46B 0.9900 . ?
C46 C45 1.497(9) . ?
C4 H4 0.9500 . ?
C4 C5 1.382(8) . ?
C24 H24 0.9500 . ?
C24 C25 1.382(7) . ?
C19 H19A 0.9800 . ?
C19 H19B 0.9800 . ?
C19 H19C 0.9800 . ?
C5 H5 0.9500 . ?
C45 H45A 0.9900 . ?
C45 H45B 0.9900 . ?
C25 H25 0.9500 . ?
C5B H5BA 0.9900 . ?
C5B H5BB 0.9900 . ?
C5B C4B 1.523(12) . ?
C4A H4AA 0.9900 . ?
C4A H4AB 0.9900 . ?
C4A C3A 1.558(12) . ?
C4A C5A 1.510(13) . ?
C3A H3AA 0.9900 . ?
C3A H3AB 0.9900 . ?
C3A C2A 1.501(14) . ?
C2B H2BA 0.9900 . ?
C2B H2BB 0.9900 . ?
C2B C3B 1.555(12) . ?
C2A H2AA 0.9900 . ?
C2A H2AB 0.9900 . ?
C2A O1A 1.447(10) . ?
C3B H3BA 0.9900 . ?
C3B H3BB 0.9900 . ?
C3B C4B 1.545(11) . ?
C4B H4BA 0.9900 . ?
C4B H4BB 0.9900 . ?
C5A H5AA 0.9900 . ?
C5A H5AB 0.9900 . ?
C5A O1A 1.440(10) . ?

loop_
_geom_torsion_atom_site_label_1
_geom_torsion_atom_site_label_2
_geom_torsion_atom_site_label_3
_geom_torsion_atom_site_label_4
_geom_torsion
_geom_torsion_site_symmetry_1
_geom_torsion_site_symmetry_2
_geom_torsion_site_symmetry_3
_geom_torsion_site_symmetry_4
_geom_torsion_publ_flag
Yb1 S1 N3 C14 176.2(4) . . . . ?
Yb1 S1 C15 C21 169.2(3) . . . . ?
Yb1 S1 C15 C16 -14.1(4) . . . . ?
Yb1 S1 O3 K1 -9.0(3) . . . 2 ?
Yb1 N3 C14 C9 -3.5(6) . . . . ?
Yb1 N3 C14 C13 176.0(3) . . . . ?
Yb1 N2 N1 K1 97.28(17) . . . . ?
Yb1 N2 N1 C1 -3.8(4) . . . . ?
Yb1 N2 C8 C9 5.5(7) . . . . ?
Yb1 O1 C1 N1 1.7(6) . . . . ?
Yb1 O1 C1 C2 -178.3(3) . . . . ?
Yb1 O4 C22 C23 175.1(5) . . . . ?
Yb1 O4 C22 N4 -1.3(9) . . . . ?
Yb1 N5 N4 C22 -2.0(7) . . . . ?
Yb1 N5 C29 C30 -3.8(11) . . . . ?
Yb1 C1 C2 C7 -11.5(10) . . . . ?
Yb1 C1 C2 C3 170.5(6) . . . . ?
K1 N2 N1 C1 -101.1(3) . . . . ?
K1 N2 C8 C9 115.6(4) . . . . ?
K1 N1 C1 Yb1 -87.14(14) . . . . ?
K1 N1 C1 O1 -88.2(4) . . . . ?
K1 N1 C1 C2 91.8(3) . . . . ?
K1 O4 C22 C23 -53.5(7) . . . . ?
K1 O4 C22 N4 130.2(7) . . . . ?
K1 O1B C5B C4B 157.0(8) . . . . ?
K1 O1B C2B C3B -162.0(7) . . . . ?
K1 O7 C43 C44 -150.7(3) . . . . ?
K1 O7 C46 C45 122.4(4) . . . . ?
S1 N3 C14 C9 -177.5(3) . . . . ?
S1 N3 C14 C13 2.0(5) . . . . ?
S1 C15 C21 C20 175.7(4) . . . . ?
S1 C15 C16 C17 -176.4(4) . . . . ?
C23 C28 C27 C26 -1.4(11) . . . . ?
C23 C24 C25 C26 -0.6(12) . . . . ?
N3 S1 O2 Yb1 2.05(19) . . . . ?
N3 S1 C15 C21 -134.6(4) . . . . ?
N3 S1 C15 C16 42.1(4) . . . . ?
N3 S1 O3 K1 -70.3(3) . . . 2 ?
N2 N1 C1 Yb1 2.8(3) . . . . ?
N2 N1 C1 O1 1.7(6) . . . . ?
N2 N1 C1 C2 -178.3(3) . . . . ?
N1 N2 C8 C9 -178.7(4) . . . . ?
N1 C1 C2 C7 171.3(4) . . . . ?
N1 C1 C2 C3 -6.7(6) . . . . ?
O1 C1 C2 C7 -8.6(6) . . . . ?
O1 C1 C2 C3 173.4(4) . . . . ?
C42 C41 C39 C40 -179.5(4) . . . . ?
C42 C41 C39 C38 1.3(6) . . . . ?
O2 S1 N3 Yb1 -1.97(18) . . . . ?
O2 S1 N3 C14 174.3(3) . . . . ?
O2 S1 C15 C21 116.6(4) . . . . ?
O2 S1 C15 C16 -66.7(4) . . . . ?
O2 S1 O3 K1 47.5(3) . . . 2 ?
N5 N4 C22 C23 -174.3(6) . . . . ?
N5 N4 C22 O4 2.3(10) . . . . ?
C10 C9 C14 N3 178.4(3) . . . . ?
C10 C9 C14 C13 -1.1(6) . . . . ?
C10 C9 C8 N2 -179.4(4) . . . . ?
C10 C11 C12 C13 -0.2(6) . . . . ?
C35 C34 C33 C32 0.2(7) . . . . ?
C35 C30 C31 C32 -0.2(8) . . . . ?
C35 C30 C29 N5 -1.6(10) . . . . ?
C1 C2 C7 C6 -177.9(5) . . . . ?
C1 C2 C3 C4 178.5(5) . . . . ?
C14 C9 C10 C11 0.3(6) . . . . ?
C14 C9 C8 N2 1.9(7) . . . . ?
C14 C13 C12 C11 -0.6(6) . . . . ?
C34 C35 C30 C31 0.2(7) . . . . ?
C34 C35 C30 C29 179.2(5) . . . . ?
C34 C35 N6 Yb1 -170.1(3) . . . . ?
C34 C35 N6 S2 1.5(6) . . . . ?
C12 C11 C10 C9 0.3(6) . . . . ?
C12 C13 C14 C9 1.3(6) . . . . ?
C12 C13 C14 N3 -178.2(4) . . . . ?
C30 C35 C34 C33 -0.2(7) . . . . ?
C30 C35 N6 Yb1 10.2(7) . . . . ?
C30 C35 N6 S2 -178.2(4) . . . . ?
C31 C32 C33 C34 -0.3(8) . . . . ?
C31 C30 C29 N5 177.5(6) . . . . ?
C41 C42 C36 S2 178.1(3) . . . . ?
C41 C42 C36 C37 -0.6(6) . . . . ?
C41 C39 C38 C37 -1.2(7) . . . . ?
C8 C9 C10 C11 -178.5(4) . . . . ?
C8 C9 C14 N3 -2.9(6) . . . . ?
C8 C9 C14 C13 177.6(4) . . . . ?
C8 N2 N1 K1 -79.4(3) . . . . ?
C8 N2 N1 C1 179.5(3) . . . . ?
N4 N5 C29 C30 -176.9(6) . . . . ?
O1B C5B C4B C3B 34.7(10) . . . . ?
O1B C2B C3B C4B -4.3(11) . . . . ?
O7 C46 C45 C44 28.8(6) . . . . ?
C2 C7 C6 C5 -1.4(9) . . . . ?
C2 C3 C4 C5 0.0(9) . . . . ?
C33 C32 C31 C30 0.2(9) . . . . ?
C22 C23 C28 C27 -176.1(6) . . . . ?
C22 C23 C24 C25 177.0(7) . . . . ?
C7 C2 C3 C4 0.5(8) . . . . ?
C7 C6 C5 C4 2.0(10) . . . . ?
C40 C39 C38 C37 179.6(4) . . . . ?
C28 C23 C22 O4 -11.3(10) . . . . ?
C28 C23 C22 N4 165.5(7) . . . . ?
C28 C23 C24 C25 -1.3(12) . . . . ?
C28 C27 C26 C25 -0.5(11) . . . . ?
C38 C37 C36 S2 -178.0(4) . . . . ?
C38 C37 C36 C42 0.8(7) . . . . ?
C29 N5 N4 C22 172.7(6) . . . . ?
C29 C30 C31 C32 -179.4(5) . . . . ?
C20 C18 C17 C16 -3.0(8) . . . . ?
C15 S1 N3 Yb1 -115.3(2) . . . . ?
C15 S1 N3 C14 60.9(4) . . . . ?
C15 S1 O2 Yb1 116.0(2) . . . . ?
C15 S1 O3 K1 167.6(2) . . . 2 ?
C15 C16 C17 C18 1.7(7) . . . . ?
C21 C20 C18 C17 2.3(8) . . . . ?
C21 C20 C18 C19 -178.1(5) . . . . ?
C21 C15 C16 C17 0.3(7) . . . . ?
C16 C15 C21 C20 -1.0(7) . . . . ?
C18 C20 C21 C15 -0.4(8) . . . . ?
O6 S2 O5 Yb1 -122.94(16) . . . . ?
O6 S2 N6 Yb1 121.18(16) . . . . ?
O6 S2 N6 C35 -53.5(4) . . . . ?
O6 S2 C36 C42 2.3(4) . . . . ?
O6 S2 C36 C37 -178.9(3) . . . . ?
O5 S2 O6 K1 23.8(3) . . . 2 ?
O5 S2 N6 Yb1 -3.64(19) . . . . ?
O5 S2 N6 C35 -178.3(4) . . . . ?
O5 S2 C36 C42 125.9(3) . . . . ?
O5 S2 C36 C37 -55.4(4) . . . . ?
N6 S2 O6 K1 -94.1(2) . . . 2 ?
N6 S2 O5 Yb1 3.8(2) . . . . ?
N6 S2 C36 C42 -125.2(3) . . . . ?
N6 S2 C36 C37 53.6(4) . . . . ?
N6 C35 C34 C33 -179.9(4) . . . . ?
N6 C35 C30 C31 179.9(5) . . . . ?
N6 C35 C30 C29 -1.1(8) . . . . ?
C36 S2 O6 K1 143.45(19) . . . 2 ?
C36 S2 O5 Yb1 118.06(17) . . . . ?
C36 S2 N6 Yb1 -117.35(17) . . . . ?
C36 S2 N6 C35 68.0(4) . . . . ?
C36 C42 C41 C39 -0.5(6) . . . . ?
C36 C37 C38 C39 0.2(7) . . . . ?
C27 C26 C25 C24 1.5(12) . . . . ?
C3 C2 C7 C6 0.2(8) . . . . ?
C3 C4 C5 C6 -1.3(10) . . . . ?
C43 O7 C46 C45 -15.3(6) . . . . ?
C43 C44 C45 C46 -31.1(6) . . . . ?
C46 O7 C43 C44 -5.1(6) . . . . ?
C24 C23 C22 O4 170.4(7) . . . . ?
C24 C23 C22 N4 -12.8(10) . . . . ?
C24 C23 C28 C27 2.3(11) . . . . ?
C19 C18 C17 C16 177.4(4) . . . . ?
C45 C44 C43 O7 22.9(6) . . . . ?
C5B O1B C2B C3B 26.9(10) . . . . ?
C4A C3A C2A O1A 20.0(10) . . . . ?
C4A C5A O1A K1 -104.2(9) . . . . ?
C4A C5A O1A C2A 44.8(9) . . . . ?
C3A C4A C5A O1A -30.9(9) . . . . ?
C3A C2A O1A K1 119.0(7) . . . . ?
C3A C2A O1A C5A -40.4(10) . . . . ?
C2B O1B C5B C4B -38.8(10) . . . . ?
C2B C3B C4B C5B -17.7(10) . . . . ?
O3 S1 N3 Yb1 123.14(18) . . . . ?
O3 S1 N3 C14 -60.6(4) . . . . ?
O3 S1 O2 Yb1 -124.02(19) . . . . ?
O3 S1 C15 C21 -7.9(4) . . . . ?
O3 S1 C15 C16 168.8(4) . . . . ?
C5A C4A C3A C2A 6.5(10) . . . . ?
